data_7716220
loop_
_publ_author_name
'Liu, Chenghuan'
'Schmidtmann, Marc'
'M&#xfc;ller, Thomas'

_publ_section_title
;
 A Bis(silylene)silole - synthesis, properties and reactivity.
;
_journal_issue 25
_journal_name_full 'Dalton transactions (Cambridge, England : 2003)'
_journal_page_first 10446
_journal_page_last 10452
_journal_paper_doi 10.1039/d4dt01112k
_journal_volume 53
_journal_year 2024
_chemical_formula_structural 'SiC4(C6H5)2(Si(CH3)3)2(SiC15H23N2)2 *1.5O(C2H5)2'
_chemical_formula_sum 'C58 H89 N4 O1.5 Si5'
_chemical_formula_weight 1006.78
_space_group_crystal_system triclinic
_space_group_IT_number 2
_space_group_name_Hall '-P 1'
_space_group_name_H-M_alt 'P -1'
_atom_sites_solution_hydrogens difmap
_atom_sites_solution_primary direct
_atom_sites_solution_secondary difmap
_audit_creation_method SHELXL-2018/3
_audit_update_record
;
2024-04-05 deposited with the CCDC.	2024-05-27 downloaded from the CCDC.
;
_cell_angle_alpha 112.2626(12)
_cell_angle_beta 90.2282(11)
_cell_angle_gamma 95.8902(11)
_cell_formula_units_Z 2
_cell_length_a 13.1877(4)
_cell_length_b 15.3176(5)
_cell_length_c 16.4228(5)
_cell_measurement_reflns_used 9904
_cell_measurement_temperature 100(2)
_cell_measurement_theta_max 29.91
_cell_measurement_theta_min 2.24
_cell_volume 3050.66(17)
_computing_cell_refinement 'Bruker SAINT V8.40B'
_computing_data_collection 'Bruker APEX3'
_computing_data_reduction 'Bruker SAINT V8.40B'
_computing_structure_refinement 'SHELXL-2018/3 (Sheldrick, 2018)'
_computing_structure_solution 'SHELXS-2013/1 (Sheldrick, 2013)'
_diffrn_ambient_temperature 100(2)
_diffrn_measured_fraction_theta_full 1.000
_diffrn_measured_fraction_theta_max 1.000
_diffrn_measurement_device_type 'Bruker Photon III CPAD'
_diffrn_measurement_method '\f and \w scans'
_diffrn_radiation_type MoK\a
_diffrn_radiation_wavelength 0.71073
_diffrn_reflns_av_R_equivalents 0.0477
_diffrn_reflns_av_unetI/netI 0.0258
_diffrn_reflns_Laue_measured_fraction_full 1.000
_diffrn_reflns_Laue_measured_fraction_max 1.000
_diffrn_reflns_limit_h_max 18
_diffrn_reflns_limit_h_min -16
_diffrn_reflns_limit_k_max 21
_diffrn_reflns_limit_k_min -21
_diffrn_reflns_limit_l_max 23
_diffrn_reflns_limit_l_min -23
_diffrn_reflns_number 178979
_diffrn_reflns_point_group_measured_fraction_full 1.000
_diffrn_reflns_point_group_measured_fraction_max 1.000
_diffrn_reflns_theta_full 25.242
_diffrn_reflns_theta_max 30.032
_diffrn_reflns_theta_min 1.341
_diffrn_source 'I\mS microfocus'
_exptl_absorpt_coefficient_mu 0.157
_exptl_absorpt_correction_T_max 1.0000
_exptl_absorpt_correction_T_min 0.9573
_exptl_absorpt_correction_type multi-scan
_exptl_absorpt_process_details 'SADABS-2016/2 (Sheldrick)'
_exptl_crystal_colour 'red orange'
_exptl_crystal_density_diffrn 1.096
_exptl_crystal_description plate
_exptl_crystal_F_000 1094
_exptl_crystal_size_max 0.150
_exptl_crystal_size_mid 0.130
_exptl_crystal_size_min 0.035
_refine_diff_density_max 0.756
_refine_diff_density_min -0.421
_refine_diff_density_rms 0.055
_refine_ls_extinction_method none
_refine_ls_goodness_of_fit_ref 1.098
_refine_ls_hydrogen_treatment constr
_refine_ls_matrix_type full
_refine_ls_number_parameters 709
_refine_ls_number_reflns 17852
_refine_ls_number_restraints 84
_refine_ls_restrained_S_all 1.101
_refine_ls_R_factor_all 0.0599
_refine_ls_R_factor_gt 0.0503
_refine_ls_shift/su_max 0.001
_refine_ls_shift/su_mean 0.000
_refine_ls_structure_factor_coef Fsqd
_refine_ls_weighting_details 'w=1/[\s^2^(Fo^2^)+(0.0400P)^2^+2.2000P] where P=(Fo^2^+2Fc^2^)/3'
_refine_ls_weighting_scheme calc
_refine_ls_wR_factor_gt 0.1112
_refine_ls_wR_factor_ref 0.1158
_reflns_Friedel_coverage 0.000
_reflns_number_gt 15467
_reflns_number_total 17852
_reflns_threshold_expression 'I > 2\s(I)'
_cod_data_source_file d4dt01112k3.cif
_cod_data_source_block lch0705
_cod_depositor_comments 'Adding full bibliography for 7716218--7716222.cif.'
_cod_original_cell_volume 3050.65(17)
_cod_original_formula_sum 'C58 H89 N4 O1.50 Si5'
_cod_database_code 7716220
_shelx_shelxl_version_number 2018/3
_shelx_space_group_comment
;
The symmetry employed for this shelxl refinement is uniquely defined
by the following loop, which should always be used as a source of
symmetry information in preference to the above space-group names.
They are only intended as comments.
;
_shelx_estimated_absorpt_t_min 0.977
_shelx_estimated_absorpt_t_max 0.995

loop_
_space_group_symop_operation_xyz
'x, y, z'
'-x, -y, -z'

loop_
_atom_site_label
_atom_site_type_symbol
_atom_site_fract_x
_atom_site_fract_y
_atom_site_fract_z
_atom_site_U_iso_or_equiv
_atom_site_adp_type
_atom_site_occupancy
_atom_site_site_symmetry_order
_atom_site_calc_flag
_atom_site_refinement_flags_posn
_atom_site_refinement_flags_adp
_atom_site_refinement_flags_occupancy
_atom_site_disorder_assembly
_atom_site_disorder_group
Si1 Si 0.33518(3) 0.28886(3) 0.21347(2) 0.01317(7) Uani 1 1 d . . . . .
Si2 Si 0.30196(3) 0.35557(3) 0.04172(2) 0.01546(8) Uani 1 1 d . . . . .
Si3 Si 0.21191(3) 0.24529(3) 0.37772(3) 0.01610(8) Uani 1 1 d . . . . .
Si4 Si 0.41046(3) 0.14464(3) 0.12306(3) 0.01579(8) Uani 1 1 d . . . . .
Si5 Si 0.46949(3) 0.40310(3) 0.31375(3) 0.01769(8) Uani 1 1 d . . . . .
N1 N 0.30353(9) 0.04675(8) 0.09834(8) 0.0181(2) Uani 1 1 d . . . . .
N2 N 0.42553(9) 0.07425(8) 0.19418(8) 0.0165(2) Uani 1 1 d . . . . .
N3 N 0.54974(9) 0.46024(8) 0.24886(8) 0.0164(2) Uani 1 1 d . . . . .
N4 N 0.43318(10) 0.52391(9) 0.33378(8) 0.0204(2) Uani 1 1 d . . . . .
C1 C 0.25819(10) 0.32637(10) 0.13738(9) 0.0149(2) Uani 1 1 d . . . . .
C2 C 0.16084(10) 0.33086(10) 0.16679(9) 0.0150(2) Uani 1 1 d . . . . .
C3 C 0.14076(10) 0.30603(9) 0.24421(9) 0.0147(2) Uani 1 1 d . . . . .
C4 C 0.22079(10) 0.28068(10) 0.28071(9) 0.0148(2) Uani 1 1 d . . . . .
C5 C 0.07502(11) 0.35758(11) 0.12408(10) 0.0197(3) Uani 1 1 d . . . . .
C6 C 0.06271(14) 0.45230(13) 0.14345(11) 0.0285(3) Uani 1 1 d . . . . .
H6 H 0.107471 0.500849 0.185985 0.034 Uiso 1 1 calc R U . . .
C7 C -0.01524(15) 0.47663(15) 0.10066(12) 0.0352(4) Uani 1 1 d . . . . .
H7 H -0.023492 0.541520 0.114560 0.042 Uiso 1 1 calc R U . . .
C8 C -0.08029(13) 0.40627(16) 0.03814(13) 0.0348(4) Uani 1 1 d . . . . .
H8 H -0.132299 0.422815 0.008272 0.042 Uiso 1 1 calc R U . . .
C9 C -0.06940(13) 0.31197(16) 0.01931(14) 0.0373(4) Uani 1 1 d . . . . .
H9 H -0.114260 0.263635 -0.023338 0.045 Uiso 1 1 calc R U . . .
C10 C 0.00703(12) 0.28752(13) 0.06257(13) 0.0306(4) Uani 1 1 d . . . . .
H10 H 0.013047 0.222493 0.050143 0.037 Uiso 1 1 calc R U . . .
C11 C 0.03601(10) 0.31113(11) 0.27970(9) 0.0175(3) Uani 1 1 d . . . . .
C12 C 0.00944(12) 0.39451(12) 0.34333(11) 0.0262(3) Uani 1 1 d . . . . .
H12 H 0.057529 0.449688 0.363088 0.031 Uiso 1 1 calc R U . . .
C13 C -0.08678(13) 0.39843(13) 0.37865(12) 0.0313(4) Uani 1 1 d . . . . .
H13 H -0.103385 0.455870 0.422588 0.038 Uiso 1 1 calc R U . . .
C14 C -0.15795(12) 0.31923(14) 0.35004(12) 0.0300(4) Uani 1 1 d . . . . .
H14 H -0.223188 0.321617 0.374622 0.036 Uiso 1 1 calc R U . . .
C15 C -0.13346(13) 0.23657(15) 0.28541(14) 0.0374(4) Uani 1 1 d . . . . .
H15 H -0.182495 0.182109 0.264494 0.045 Uiso 1 1 calc R U . . .
C16 C -0.03693(12) 0.23271(13) 0.25067(12) 0.0315(4) Uani 1 1 d . . . . .
H16 H -0.020892 0.175309 0.206315 0.038 Uiso 1 1 calc R U . . .
C17 C 0.41732(13) 0.29565(13) -0.00308(11) 0.0279(3) Uani 1 1 d . . . . .
H17A H 0.467853 0.308537 0.045137 0.042 Uiso 1 1 calc R U . . .
H17B H 0.446659 0.319909 -0.046159 0.042 Uiso 1 1 calc R U . . .
H17C H 0.398024 0.227026 -0.031733 0.042 Uiso 1 1 calc R U . . .
C18 C 0.34015(16) 0.48621(12) 0.08218(11) 0.0323(4) Uani 1 1 d . . . . .
H18A H 0.278908 0.519455 0.092530 0.048 Uiso 1 1 calc R U . . .
H18B H 0.380146 0.500981 0.037944 0.048 Uiso 1 1 calc R U . . .
H18C H 0.381441 0.506792 0.137319 0.048 Uiso 1 1 calc R U . . .
C19 C 0.20689(13) 0.31971(14) -0.05321(11) 0.0295(4) Uani 1 1 d . . . . .
H19A H 0.179785 0.253014 -0.069446 0.044 Uiso 1 1 calc R U . . .
H19B H 0.240171 0.327760 -0.103551 0.044 Uiso 1 1 calc R U . . .
H19C H 0.150909 0.359560 -0.036370 0.044 Uiso 1 1 calc R U . . .
C20 C 0.33989(12) 0.21551(13) 0.39807(11) 0.0261(3) Uani 1 1 d . . . . .
H20A H 0.361427 0.167389 0.344062 0.039 Uiso 1 1 calc R U . . .
H20B H 0.336931 0.190682 0.445034 0.039 Uiso 1 1 calc R U . . .
H20C H 0.388970 0.272730 0.415885 0.039 Uiso 1 1 calc R U . . .
C21 C 0.17416(13) 0.33965(12) 0.48121(10) 0.0260(3) Uani 1 1 d . . . . .
H21A H 0.224992 0.395564 0.498110 0.039 Uiso 1 1 calc R U . . .
H21B H 0.170485 0.315423 0.528574 0.039 Uiso 1 1 calc R U . . .
H21C H 0.107293 0.357275 0.471027 0.039 Uiso 1 1 calc R U . . .
C22 C 0.11762(14) 0.13762(13) 0.35675(12) 0.0309(4) Uani 1 1 d . . . . .
H22A H 0.048106 0.155263 0.358102 0.046 Uiso 1 1 calc R U . . .
H22B H 0.127601 0.112219 0.402363 0.046 Uiso 1 1 calc R U . . .
H22C H 0.127972 0.089206 0.298840 0.046 Uiso 1 1 calc R U . . .
C23 C 0.34709(10) 0.00974(10) 0.14954(9) 0.0169(3) Uani 1 1 d . . . . .
C24 C 0.31791(11) -0.08463(10) 0.15444(10) 0.0188(3) Uani 1 1 d . . . . .
C25 C 0.35114(11) -0.16713(10) 0.09299(10) 0.0211(3) Uani 1 1 d . . . . .
H25 H 0.392453 -0.163720 0.046805 0.025 Uiso 1 1 calc R U . . .
C26 C 0.32351(12) -0.25407(11) 0.09976(11) 0.0242(3) Uani 1 1 d . . . . .
H26 H 0.346389 -0.310060 0.058307 0.029 Uiso 1 1 calc R U . . .
C27 C 0.26262(13) -0.25944(11) 0.16683(11) 0.0258(3) Uani 1 1 d . . . . .
H27 H 0.243580 -0.319160 0.170828 0.031 Uiso 1 1 calc R U . . .
C28 C 0.22942(13) -0.17786(12) 0.22812(11) 0.0266(3) Uani 1 1 d . . . . .
H28 H 0.187654 -0.181619 0.273941 0.032 Uiso 1 1 calc R U . . .
C29 C 0.25766(12) -0.09079(11) 0.22200(11) 0.0238(3) Uani 1 1 d . . . . .
H29 H 0.235696 -0.034840 0.264302 0.029 Uiso 1 1 calc R U . . .
C30 C 0.20948(11) 0.01228(11) 0.04098(10) 0.0202(3) Uani 1 1 d . . . . .
C31 C 0.20125(12) 0.08224(11) -0.00391(11) 0.0255(3) Uani 1 1 d . . . . .
H31A H 0.262144 0.084268 -0.037429 0.038 Uiso 1 1 calc R U . . .
H31B H 0.195811 0.145584 0.040795 0.038 Uiso 1 1 calc R U . . .
H31C H 0.140489 0.061841 -0.043926 0.038 Uiso 1 1 calc R U . . .
C32 C 0.11745(13) 0.01276(17) 0.09725(13) 0.0384(5) Uani 1 1 d . . . . .
H32A H 0.054676 -0.005300 0.059784 0.058 Uiso 1 1 calc R U . . .
H32B H 0.115930 0.076537 0.142454 0.058 Uiso 1 1 calc R U . . .
H32C H 0.122691 -0.032630 0.125619 0.058 Uiso 1 1 calc R U . . .
C33 C 0.21454(15) -0.08669(11) -0.02985(11) 0.0299(4) Uani 1 1 d . . . . .
H33A H 0.210568 -0.133596 -0.002387 0.045 Uiso 1 1 calc R U . . .
H33B H 0.278996 -0.087875 -0.059545 0.045 Uiso 1 1 calc R U . . .
H33C H 0.157298 -0.101995 -0.072995 0.045 Uiso 1 1 calc R U . . .
C34 C 0.51820(11) 0.05721(10) 0.23539(10) 0.0192(3) Uani 1 1 d . . . . .
C35 C 0.58190(12) 0.15370(11) 0.27636(12) 0.0261(3) Uani 1 1 d . . . . .
H35A H 0.541459 0.198975 0.318557 0.039 Uiso 1 1 calc R U . . .
H35B H 0.602072 0.176650 0.229966 0.039 Uiso 1 1 calc R U . . .
H35C H 0.643077 0.147408 0.306870 0.039 Uiso 1 1 calc R U . . .
C36 C 0.57906(12) -0.01117(12) 0.16463(11) 0.0263(3) Uani 1 1 d . . . . .
H36A H 0.589833 0.011263 0.116481 0.040 Uiso 1 1 calc R U . . .
H36B H 0.541015 -0.074672 0.141736 0.040 Uiso 1 1 calc R U . . .
H36C H 0.645241 -0.013827 0.190437 0.040 Uiso 1 1 calc R U . . .
C37 C 0.49354(12) 0.01819(12) 0.30705(11) 0.0259(3) Uani 1 1 d . . . . .
H37A H 0.557123 0.015120 0.336438 0.039 Uiso 1 1 calc R U . . .
H37B H 0.456568 -0.045581 0.280280 0.039 Uiso 1 1 calc R U . . .
H37C H 0.451130 0.060071 0.350311 0.039 Uiso 1 1 calc R U . . .
C38 C 0.51185(10) 0.54344(10) 0.28999(9) 0.0169(3) Uani 1 1 d . . . . .
C39 C 0.55644(11) 0.63955(10) 0.29588(9) 0.0179(3) Uani 1 1 d . . . . .
C40 C 0.63066(12) 0.69069(11) 0.36168(10) 0.0225(3) Uani 1 1 d . . . . .
H40 H 0.651405 0.664832 0.402475 0.027 Uiso 1 1 calc R U . . .
C41 C 0.67466(14) 0.77976(12) 0.36794(11) 0.0280(3) Uani 1 1 d . . . . .
H41 H 0.726260 0.814044 0.412308 0.034 Uiso 1 1 calc R U . . .
C42 C 0.64328(15) 0.81844(12) 0.30952(12) 0.0310(4) Uani 1 1 d . . . . .
H42 H 0.673417 0.879097 0.313606 0.037 Uiso 1 1 calc R U . . .
C43 C 0.56807(16) 0.76845(12) 0.24541(12) 0.0328(4) Uani 1 1 d . . . . .
H43 H 0.545499 0.795563 0.206190 0.039 Uiso 1 1 calc R U . . .
C44 C 0.52513(13) 0.67901(11) 0.23770(11) 0.0261(3) Uani 1 1 d . . . . .
H44 H 0.474290 0.644653 0.192644 0.031 Uiso 1 1 calc R U . . .
C45 C 0.64822(11) 0.44341(10) 0.20538(10) 0.0187(3) Uani 1 1 d . . . . .
C46 C 0.65390(12) 0.33651(11) 0.17267(11) 0.0230(3) Uani 1 1 d . . . . .
H46A H 0.715789 0.320935 0.139806 0.034 Uiso 1 1 calc R U . . .
H46B H 0.593811 0.302737 0.134095 0.034 Uiso 1 1 calc R U . . .
H46C H 0.655724 0.317287 0.223140 0.034 Uiso 1 1 calc R U . . .
C47 C 0.74019(12) 0.49369(12) 0.26891(13) 0.0312(4) Uani 1 1 d . . . . .
H47A H 0.732425 0.481258 0.322991 0.047 Uiso 1 1 calc R U . . .
H47B H 0.744293 0.562192 0.283260 0.047 Uiso 1 1 calc R U . . .
H47C H 0.802735 0.469814 0.241166 0.047 Uiso 1 1 calc R U . . .
C48 C 0.64980(13) 0.47477(12) 0.12728(11) 0.0280(3) Uani 1 1 d . . . . .
H48A H 0.711158 0.456393 0.094424 0.042 Uiso 1 1 calc R U . . .
H48B H 0.650194 0.543872 0.148922 0.042 Uiso 1 1 calc R U . . .
H48C H 0.589042 0.444146 0.088475 0.042 Uiso 1 1 calc R U . . .
C49 C 0.35858(12) 0.58533(11) 0.38628(10) 0.0234(3) Uani 1 1 d . . . . .
C50 C 0.29816(18) 0.52670(15) 0.43111(17) 0.0536(7) Uani 1 1 d . . . . .
H50A H 0.343319 0.516544 0.473465 0.080 Uiso 1 1 calc R U . . .
H50B H 0.270481 0.465228 0.386574 0.080 Uiso 1 1 calc R U . . .
H50C H 0.241991 0.560793 0.462002 0.080 Uiso 1 1 calc R U . . .
C51 C 0.2889(2) 0.6066(3) 0.32523(15) 0.0736(10) Uani 1 1 d . . . . .
H51A H 0.232778 0.638922 0.358152 0.110 Uiso 1 1 calc R U . . .
H51B H 0.261190 0.547196 0.277873 0.110 Uiso 1 1 calc R U . . .
H51C H 0.327304 0.647693 0.299860 0.110 Uiso 1 1 calc R U . . .
C52 C 0.40789(14) 0.67456(13) 0.45873(13) 0.0389(5) Uani 1 1 d . . . . .
H52A H 0.355108 0.708198 0.495833 0.058 Uiso 1 1 calc R U . . .
H52B H 0.444788 0.715673 0.432636 0.058 Uiso 1 1 calc R U . . .
H52C H 0.455727 0.657633 0.494682 0.058 Uiso 1 1 calc R U . . .
O1A O 0.0018(2) 0.7947(2) 0.3420(2) 0.0461(7) Uani 0.5 1 d D . P A 1
C53A C -0.0486(4) 0.7876(3) 0.2666(3) 0.0530(11) Uani 0.5 1 d D . P A 1
H53A H -0.117835 0.754108 0.262836 0.064 Uiso 0.5 1 calc R U P A 1
H53B H -0.011801 0.749423 0.215039 0.064 Uiso 0.5 1 calc R U P A 1
C54A C -0.0571(5) 0.8818(4) 0.2635(5) 0.081(2) Uani 0.5 1 d D . P A 1
H54A H 0.009943 0.919508 0.277535 0.122 Uiso 0.5 1 calc R U P A 1
H54B H -0.105553 0.914568 0.306485 0.122 Uiso 0.5 1 calc R U P A 1
H54C H -0.081250 0.873845 0.204282 0.122 Uiso 0.5 1 calc R U P A 1
C55A C 0.0121(4) 0.7011(5) 0.3449(4) 0.0399(11) Uani 0.5 1 d D . P A 1
H55A H 0.056053 0.665123 0.298046 0.048 Uiso 0.5 1 calc R U P A 1
H55B H -0.055519 0.663567 0.337272 0.048 Uiso 0.5 1 calc R U P A 1
C56A C 0.0613(5) 0.7226(5) 0.4368(4) 0.0541(15) Uani 0.5 1 d D . P A 1
H56A H 0.131661 0.751939 0.440175 0.081 Uiso 0.5 1 calc R U P A 1
H56B H 0.061454 0.663353 0.446602 0.081 Uiso 0.5 1 calc R U P A 1
H56C H 0.022194 0.766139 0.481939 0.081 Uiso 0.5 1 calc R U P A 1
O1B O 0.1198(3) 0.8146(3) 0.4107(2) 0.0638(10) Uani 0.5 1 d D . P B 2
C53B C 0.0370(7) 0.7476(7) 0.4100(8) 0.111(4) Uani 0.5 1 d D . P B 2
H53C H -0.014856 0.780623 0.450168 0.133 Uiso 0.5 1 calc R U P B 2
H53D H 0.061448 0.700961 0.431591 0.133 Uiso 0.5 1 calc R U P B 2
C54B C -0.0091(10) 0.6985(10) 0.3222(9) 0.171(8) Uani 0.5 1 d D . P B 2
H54D H -0.032409 0.744732 0.300418 0.256 Uiso 0.5 1 calc R U P B 2
H54E H -0.067431 0.654107 0.323787 0.256 Uiso 0.5 1 calc R U P B 2
H54F H 0.041264 0.663332 0.283005 0.256 Uiso 0.5 1 calc R U P B 2
C55B C 0.1679(7) 0.8747(5) 0.4963(4) 0.096(2) Uani 0.5 1 d D . P B 2
H55C H 0.184007 0.833862 0.527960 0.116 Uiso 0.5 1 calc R U P B 2
H55D H 0.118445 0.917027 0.530899 0.116 Uiso 0.5 1 calc R U P B 2
C56B C 0.2619(11) 0.9333(10) 0.4924(9) 0.165(8) Uani 0.5 1 d D . P B 2
H56D H 0.297950 0.959851 0.550402 0.248 Uiso 0.5 1 calc R U P B 2
H56E H 0.244582 0.985102 0.475644 0.248 Uiso 0.5 1 calc R U P B 2
H56F H 0.305889 0.894061 0.448767 0.248 Uiso 0.5 1 calc R U P B 2
O1C O 0.2008(4) 0.9932(3) 0.5794(4) 0.0987(16) Uani 0.5 1 d D . P C 3
C53C C 0.2225(6) 0.9662(5) 0.4897(6) 0.086(2) Uani 0.5 1 d D . P C 3
H53E H 0.217705 1.020768 0.471989 0.104 Uiso 0.5 1 calc R U P C 3
H53F H 0.170783 0.914069 0.453647 0.104 Uiso 0.5 1 calc R U P C 3
C54C C 0.3266(8) 0.9343(6) 0.4716(5) 0.107(3) Uani 0.5 1 d D . P C 3
H54G H 0.378416 0.988089 0.501182 0.161 Uiso 0.5 1 calc R U P C 3
H54H H 0.335822 0.909823 0.407954 0.161 Uiso 0.5 1 calc R U P C 3
H54I H 0.333732 0.884047 0.493739 0.161 Uiso 0.5 1 calc R U P C 3
C55C C 0.1025(7) 1.0270(8) 0.6021(10) 0.179(6) Uani 0.5 1 d D . P C 3
H55E H 0.048104 0.976048 0.568852 0.215 Uiso 0.5 1 calc R U P C 3
H55F H 0.097024 1.081576 0.584572 0.215 Uiso 0.5 1 calc R U P C 3
C56C C 0.0866(9) 1.0573(9) 0.7001(10) 0.209(8) Uani 0.5 1 d D . P C 3
H56G H 0.013338 1.053208 0.709999 0.313 Uiso 0.5 1 calc R U P C 3
H56H H 0.117481 1.122896 0.730970 0.313 Uiso 0.5 1 calc R U P C 3
H56I H 0.118723 1.015433 0.722489 0.313 Uiso 0.5 1 calc R U P C 3

loop_
_atom_site_aniso_label
_atom_site_aniso_U_11
_atom_site_aniso_U_22
_atom_site_aniso_U_33
_atom_site_aniso_U_23
_atom_site_aniso_U_13
_atom_site_aniso_U_12
Si1 0.01186(16) 0.01373(16) 0.01393(16) 0.00521(13) 0.00057(12) 0.00180(12)
Si2 0.01630(17) 0.01643(18) 0.01426(17) 0.00671(14) 0.00031(13) 0.00121(13)
Si3 0.01683(17) 0.01827(18) 0.01454(17) 0.00729(14) 0.00221(13) 0.00377(14)
Si4 0.01479(17) 0.01429(17) 0.01718(18) 0.00457(14) 0.00171(13) 0.00225(13)
Si5 0.01710(18) 0.01948(19) 0.01625(18) 0.00771(15) -0.00192(14) -0.00242(14)
N1 0.0173(5) 0.0142(5) 0.0200(6) 0.0037(4) -0.0012(4) 0.0009(4)
N2 0.0150(5) 0.0141(5) 0.0198(6) 0.0053(4) 0.0008(4) 0.0034(4)
N3 0.0146(5) 0.0171(5) 0.0184(5) 0.0079(5) 0.0005(4) 0.0008(4)
N4 0.0203(6) 0.0173(6) 0.0188(6) 0.0022(5) 0.0036(5) -0.0005(5)
C1 0.0155(6) 0.0146(6) 0.0144(6) 0.0054(5) 0.0000(5) 0.0019(5)
C2 0.0142(6) 0.0151(6) 0.0162(6) 0.0061(5) 0.0000(5) 0.0029(5)
C3 0.0132(6) 0.0154(6) 0.0150(6) 0.0050(5) 0.0015(5) 0.0026(5)
C4 0.0143(6) 0.0151(6) 0.0146(6) 0.0052(5) 0.0010(5) 0.0015(5)
C5 0.0146(6) 0.0290(8) 0.0209(7) 0.0149(6) 0.0034(5) 0.0055(5)
C6 0.0328(8) 0.0309(8) 0.0242(8) 0.0104(7) 0.0014(6) 0.0147(7)
C7 0.0388(10) 0.0428(10) 0.0346(9) 0.0218(8) 0.0073(8) 0.0237(8)
C8 0.0192(7) 0.0614(12) 0.0411(10) 0.0370(10) 0.0037(7) 0.0118(8)
C9 0.0197(8) 0.0552(12) 0.0479(11) 0.0350(10) -0.0118(7) -0.0073(7)
C10 0.0206(7) 0.0355(9) 0.0424(10) 0.0244(8) -0.0097(7) -0.0042(6)
C11 0.0146(6) 0.0234(7) 0.0168(6) 0.0092(5) 0.0020(5) 0.0058(5)
C12 0.0208(7) 0.0247(8) 0.0292(8) 0.0050(6) 0.0046(6) 0.0060(6)
C13 0.0250(8) 0.0366(9) 0.0291(8) 0.0060(7) 0.0089(6) 0.0144(7)
C14 0.0182(7) 0.0450(10) 0.0301(8) 0.0161(8) 0.0091(6) 0.0114(7)
C15 0.0185(8) 0.0400(10) 0.0465(11) 0.0093(9) 0.0092(7) -0.0008(7)
C16 0.0189(7) 0.0295(8) 0.0365(9) 0.0022(7) 0.0088(6) 0.0011(6)
C17 0.0255(8) 0.0373(9) 0.0286(8) 0.0197(7) 0.0109(6) 0.0094(7)
C18 0.0537(11) 0.0187(7) 0.0233(8) 0.0080(6) 0.0044(7) -0.0018(7)
C19 0.0250(8) 0.0426(10) 0.0218(7) 0.0159(7) -0.0047(6) -0.0054(7)
C20 0.0244(7) 0.0375(9) 0.0224(7) 0.0158(7) 0.0042(6) 0.0131(7)
C21 0.0326(8) 0.0291(8) 0.0185(7) 0.0094(6) 0.0067(6) 0.0112(7)
C22 0.0362(9) 0.0290(8) 0.0284(8) 0.0145(7) 0.0011(7) -0.0062(7)
C23 0.0156(6) 0.0137(6) 0.0192(6) 0.0034(5) 0.0027(5) 0.0026(5)
C24 0.0173(6) 0.0143(6) 0.0231(7) 0.0053(5) -0.0002(5) 0.0015(5)
C25 0.0189(6) 0.0177(7) 0.0237(7) 0.0043(6) 0.0004(5) 0.0031(5)
C26 0.0234(7) 0.0154(7) 0.0304(8) 0.0044(6) -0.0049(6) 0.0041(5)
C27 0.0272(8) 0.0181(7) 0.0333(8) 0.0122(6) -0.0063(6) -0.0009(6)
C28 0.0282(8) 0.0251(8) 0.0283(8) 0.0129(6) 0.0021(6) 0.0000(6)
C29 0.0253(7) 0.0195(7) 0.0249(7) 0.0064(6) 0.0045(6) 0.0034(6)
C30 0.0168(6) 0.0219(7) 0.0192(7) 0.0059(5) -0.0022(5) -0.0018(5)
C31 0.0240(7) 0.0219(7) 0.0283(8) 0.0078(6) -0.0080(6) -0.0006(6)
C32 0.0176(7) 0.0700(14) 0.0313(9) 0.0239(9) 0.0017(6) 0.0031(8)
C33 0.0407(9) 0.0183(7) 0.0258(8) 0.0053(6) -0.0098(7) -0.0061(6)
C34 0.0149(6) 0.0181(6) 0.0246(7) 0.0073(6) -0.0002(5) 0.0049(5)
C35 0.0189(7) 0.0204(7) 0.0364(9) 0.0080(6) -0.0068(6) 0.0018(6)
C36 0.0193(7) 0.0249(8) 0.0341(9) 0.0088(7) 0.0054(6) 0.0091(6)
C37 0.0241(7) 0.0272(8) 0.0304(8) 0.0141(7) -0.0004(6) 0.0084(6)
C38 0.0167(6) 0.0175(6) 0.0148(6) 0.0048(5) -0.0023(5) -0.0003(5)
C39 0.0200(6) 0.0159(6) 0.0171(6) 0.0053(5) 0.0013(5) 0.0021(5)
C40 0.0265(7) 0.0197(7) 0.0218(7) 0.0099(6) -0.0037(6) -0.0023(6)
C41 0.0328(8) 0.0211(7) 0.0272(8) 0.0084(6) -0.0053(6) -0.0064(6)
C42 0.0452(10) 0.0164(7) 0.0308(8) 0.0096(6) 0.0009(7) -0.0014(7)
C43 0.0535(11) 0.0199(7) 0.0274(8) 0.0117(6) -0.0067(8) 0.0050(7)
C44 0.0352(8) 0.0193(7) 0.0224(7) 0.0065(6) -0.0075(6) 0.0024(6)
C45 0.0145(6) 0.0176(6) 0.0239(7) 0.0078(5) 0.0020(5) 0.0010(5)
C46 0.0191(7) 0.0184(7) 0.0313(8) 0.0090(6) 0.0019(6) 0.0035(5)
C47 0.0175(7) 0.0254(8) 0.0427(10) 0.0048(7) -0.0050(7) 0.0001(6)
C48 0.0308(8) 0.0263(8) 0.0312(8) 0.0146(7) 0.0129(7) 0.0073(6)
C49 0.0197(7) 0.0248(7) 0.0188(7) 0.0008(6) 0.0026(5) 0.0017(6)
C50 0.0533(13) 0.0301(10) 0.0597(14) -0.0009(9) 0.0383(11) -0.0042(9)
C51 0.0479(14) 0.145(3) 0.0338(11) 0.0282(15) 0.0089(10) 0.0613(17)
C52 0.0297(9) 0.0279(9) 0.0386(10) -0.0089(8) 0.0087(7) -0.0023(7)
O1A 0.0317(14) 0.0355(15) 0.0616(19) 0.0089(14) 0.0076(13) -0.0009(11)
C53A 0.048(3) 0.045(2) 0.048(2) 0.003(2) 0.0073(19) -0.018(2)
C54A 0.068(4) 0.055(3) 0.097(5) 0.004(3) -0.042(4) 0.008(3)
C55A 0.030(2) 0.042(3) 0.043(2) 0.009(2) 0.0240(19) 0.006(2)
C56A 0.046(3) 0.060(4) 0.049(3) 0.013(3) 0.019(2) 0.007(3)
O1B 0.080(3) 0.053(2) 0.052(2) 0.0131(16) 0.0268(18) 0.0009(18)
C53B 0.094(7) 0.085(6) 0.160(10) 0.053(6) 0.092(6) 0.014(4)
C54B 0.127(10) 0.106(9) 0.199(13) -0.010(9) 0.035(8) -0.075(8)
C55B 0.156(7) 0.087(5) 0.041(3) 0.014(3) 0.016(4) 0.033(4)
C56B 0.258(16) 0.084(9) 0.085(8) -0.028(6) 0.054(9) -0.050(9)
O1C 0.085(3) 0.059(3) 0.128(4) 0.017(3) -0.032(3) -0.027(2)
C53C 0.120(5) 0.043(4) 0.083(4) 0.023(3) -0.073(4) -0.040(3)
C54C 0.228(10) 0.058(4) 0.037(3) 0.017(3) -0.013(5) 0.032(6)
C55C 0.069(5) 0.107(8) 0.331(16) 0.061(10) 0.015(8) -0.040(5)
C56C 0.097(8) 0.120(10) 0.325(17) 0.006(11) 0.066(10) -0.055(7)

loop_
_atom_type_symbol
_atom_type_description
_atom_type_scat_dispersion_real
_atom_type_scat_dispersion_imag
_atom_type_scat_source
C C 0.0033 0.0016 'International Tables Vol C Tables 4.2.6.8 and 6.1.1.4'
H H 0.0000 0.0000 'International Tables Vol C Tables 4.2.6.8 and 6.1.1.4'
N N 0.0061 0.0033 'International Tables Vol C Tables 4.2.6.8 and 6.1.1.4'
O O 0.0106 0.0060 'International Tables Vol C Tables 4.2.6.8 and 6.1.1.4'
Si Si 0.0817 0.0704 'International Tables Vol C Tables 4.2.6.8 and 6.1.1.4'

loop_
_geom_angle_atom_site_label_1
_geom_angle_atom_site_label_2
_geom_angle_atom_site_label_3
_geom_angle
_geom_angle_site_symmetry_1
_geom_angle_site_symmetry_3
_geom_angle_publ_flag
C1 Si1 C4 92.35(6) . . ?
C1 Si1 Si4 107.96(4) . . ?
C4 Si1 Si4 120.28(5) . . ?
C1 Si1 Si5 119.41(5) . . ?
C4 Si1 Si5 107.86(4) . . ?
Si4 Si1 Si5 108.906(19) . . ?
C17 Si2 C18 107.34(9) . . ?
C17 Si2 C1 110.10(7) . . ?
C18 Si2 C1 108.06(7) . . ?
C17 Si2 C19 106.27(8) . . ?
C18 Si2 C19 109.30(9) . . ?
C1 Si2 C19 115.48(7) . . ?
C20 Si3 C4 106.85(7) . . ?
C20 Si3 C21 108.52(8) . . ?
C4 Si3 C21 114.50(7) . . ?
C20 Si3 C22 108.08(9) . . ?
C4 Si3 C22 112.35(7) . . ?
C21 Si3 C22 106.35(8) . . ?
N1 Si4 N2 69.43(5) . . ?
N1 Si4 C23 34.72(5) . . ?
N2 Si4 C23 35.15(5) . . ?
N1 Si4 Si1 104.58(4) . . ?
N2 Si4 Si1 107.13(4) . . ?
C23 Si4 Si1 113.59(4) . . ?
N4 Si5 N3 69.36(5) . . ?
N4 Si5 C38 34.82(5) . . ?
N3 Si5 C38 35.10(5) . . ?
N4 Si5 Si1 106.55(4) . . ?
N3 Si5 Si1 108.38(4) . . ?
C38 Si5 Si1 116.08(4) . . ?
C23 N1 C30 130.22(12) . . ?
C23 N1 Si4 92.32(9) . . ?
C30 N1 Si4 137.30(10) . . ?
C23 N2 C34 127.41(12) . . ?
C23 N2 Si4 91.18(9) . . ?
C34 N2 Si4 130.98(10) . . ?
C38 N3 C45 128.30(12) . . ?
C38 N3 Si5 91.33(9) . . ?
C45 N3 Si5 134.63(9) . . ?
C38 N4 C49 130.31(13) . . ?
C38 N4 Si5 92.35(9) . . ?
C49 N4 Si5 136.85(11) . . ?
C2 C1 Si2 124.84(10) . . ?
C2 C1 Si1 106.69(10) . . ?
Si2 C1 Si1 128.46(8) . . ?
C1 C2 C3 117.10(12) . . ?
C1 C2 C5 123.86(12) . . ?
C3 C2 C5 119.03(12) . . ?
C4 C3 C2 117.34(12) . . ?
C4 C3 C11 123.46(12) . . ?
C2 C3 C11 119.19(11) . . ?
C3 C4 Si3 124.41(10) . . ?
C3 C4 Si1 106.51(10) . . ?
Si3 C4 Si1 129.08(7) . . ?
C6 C5 C10 118.70(14) . . ?
C6 C5 C2 120.81(14) . . ?
C10 C5 C2 120.48(14) . . ?
C5 C6 C7 120.43(17) . . ?
C5 C6 H6 119.8 . . ?
C7 C6 H6 119.8 . . ?
C8 C7 C6 120.11(17) . . ?
C8 C7 H7 119.9 . . ?
C6 C7 H7 119.9 . . ?
C9 C8 C7 119.84(16) . . ?
C9 C8 H8 120.1 . . ?
C7 C8 H8 120.1 . . ?
C8 C9 C10 120.21(18) . . ?
C8 C9 H9 119.9 . . ?
C10 C9 H9 119.9 . . ?
C9 C10 C5 120.68(17) . . ?
C9 C10 H10 119.7 . . ?
C5 C10 H10 119.7 . . ?
C16 C11 C12 117.97(14) . . ?
C16 C11 C3 121.10(13) . . ?
C12 C11 C3 120.92(13) . . ?
C11 C12 C13 120.99(16) . . ?
C11 C12 H12 119.5 . . ?
C13 C12 H12 119.5 . . ?
C14 C13 C12 120.28(16) . . ?
C14 C13 H13 119.9 . . ?
C12 C13 H13 119.9 . . ?
C15 C14 C13 119.36(15) . . ?
C15 C14 H14 120.3 . . ?
C13 C14 H14 120.3 . . ?
C14 C15 C16 120.20(17) . . ?
C14 C15 H15 119.9 . . ?
C16 C15 H15 119.9 . . ?
C11 C16 C15 121.17(16) . . ?
C11 C16 H16 119.4 . . ?
C15 C16 H16 119.4 . . ?
Si2 C17 H17A 109.5 . . ?
Si2 C17 H17B 109.5 . . ?
H17A C17 H17B 109.5 . . ?
Si2 C17 H17C 109.5 . . ?
H17A C17 H17C 109.5 . . ?
H17B C17 H17C 109.5 . . ?
Si2 C18 H18A 109.5 . . ?
Si2 C18 H18B 109.5 . . ?
H18A C18 H18B 109.5 . . ?
Si2 C18 H18C 109.5 . . ?
H18A C18 H18C 109.5 . . ?
H18B C18 H18C 109.5 . . ?
Si2 C19 H19A 109.5 . . ?
Si2 C19 H19B 109.5 . . ?
H19A C19 H19B 109.5 . . ?
Si2 C19 H19C 109.5 . . ?
H19A C19 H19C 109.5 . . ?
H19B C19 H19C 109.5 . . ?
Si3 C20 H20A 109.5 . . ?
Si3 C20 H20B 109.5 . . ?
H20A C20 H20B 109.5 . . ?
Si3 C20 H20C 109.5 . . ?
H20A C20 H20C 109.5 . . ?
H20B C20 H20C 109.5 . . ?
Si3 C21 H21A 109.5 . . ?
Si3 C21 H21B 109.5 . . ?
H21A C21 H21B 109.5 . . ?
Si3 C21 H21C 109.5 . . ?
H21A C21 H21C 109.5 . . ?
H21B C21 H21C 109.5 . . ?
Si3 C22 H22A 109.5 . . ?
Si3 C22 H22B 109.5 . . ?
H22A C22 H22B 109.5 . . ?
Si3 C22 H22C 109.5 . . ?
H22A C22 H22C 109.5 . . ?
H22B C22 H22C 109.5 . . ?
N1 C23 N2 105.79(12) . . ?
N1 C23 C24 127.40(13) . . ?
N2 C23 C24 126.78(13) . . ?
N1 C23 Si4 52.96(7) . . ?
N2 C23 Si4 53.67(7) . . ?
C24 C23 Si4 170.42(10) . . ?
C29 C24 C25 119.40(14) . . ?
C29 C24 C23 119.51(13) . . ?
C25 C24 C23 121.09(13) . . ?
C26 C25 C24 119.79(15) . . ?
C26 C25 H25 120.1 . . ?
C24 C25 H25 120.1 . . ?
C27 C26 C25 120.29(14) . . ?
C27 C26 H26 119.9 . . ?
C25 C26 H26 119.9 . . ?
C26 C27 C28 120.26(15) . . ?
C26 C27 H27 119.9 . . ?
C28 C27 H27 119.9 . . ?
C29 C28 C27 119.58(15) . . ?
C29 C28 H28 120.2 . . ?
C27 C28 H28 120.2 . . ?
C28 C29 C24 120.68(14) . . ?
C28 C29 H29 119.7 . . ?
C24 C29 H29 119.7 . . ?
N1 C30 C31 106.09(12) . . ?
N1 C30 C32 109.51(13) . . ?
C31 C30 C32 109.67(14) . . ?
N1 C30 C33 111.94(13) . . ?
C31 C30 C33 108.75(13) . . ?
C32 C30 C33 110.75(14) . . ?
C30 C31 H31A 109.5 . . ?
C30 C31 H31B 109.5 . . ?
H31A C31 H31B 109.5 . . ?
C30 C31 H31C 109.5 . . ?
H31A C31 H31C 109.5 . . ?
H31B C31 H31C 109.5 . . ?
C30 C32 H32A 109.5 . . ?
C30 C32 H32B 109.5 . . ?
H32A C32 H32B 109.5 . . ?
C30 C32 H32C 109.5 . . ?
H32A C32 H32C 109.5 . . ?
H32B C32 H32C 109.5 . . ?
C30 C33 H33A 109.5 . . ?
C30 C33 H33B 109.5 . . ?
H33A C33 H33B 109.5 . . ?
C30 C33 H33C 109.5 . . ?
H33A C33 H33C 109.5 . . ?
H33B C33 H33C 109.5 . . ?
N2 C34 C35 105.73(11) . . ?
N2 C34 C37 112.90(12) . . ?
C35 C34 C37 109.33(13) . . ?
N2 C34 C36 109.95(12) . . ?
C35 C34 C36 109.15(13) . . ?
C37 C34 C36 109.67(12) . . ?
C34 C35 H35A 109.5 . . ?
C34 C35 H35B 109.5 . . ?
H35A C35 H35B 109.5 . . ?
C34 C35 H35C 109.5 . . ?
H35A C35 H35C 109.5 . . ?
H35B C35 H35C 109.5 . . ?
C34 C36 H36A 109.5 . . ?
C34 C36 H36B 109.5 . . ?
H36A C36 H36B 109.5 . . ?
C34 C36 H36C 109.5 . . ?
H36A C36 H36C 109.5 . . ?
H36B C36 H36C 109.5 . . ?
C34 C37 H37A 109.5 . . ?
C34 C37 H37B 109.5 . . ?
H37A C37 H37B 109.5 . . ?
C34 C37 H37C 109.5 . . ?
H37A C37 H37C 109.5 . . ?
H37B C37 H37C 109.5 . . ?
N4 C38 N3 105.36(12) . . ?
N4 C38 C39 126.79(13) . . ?
N3 C38 C39 127.37(13) . . ?
N4 C38 Si5 52.84(7) . . ?
N3 C38 Si5 53.57(7) . . ?
C39 C38 Si5 165.03(10) . . ?
C40 C39 C44 119.40(14) . . ?
C40 C39 C38 118.88(13) . . ?
C44 C39 C38 121.72(13) . . ?
C39 C40 C41 120.15(14) . . ?
C39 C40 H40 119.9 . . ?
C41 C40 H40 119.9 . . ?
C42 C41 C40 120.08(15) . . ?
C42 C41 H41 120.0 . . ?
C40 C41 H41 120.0 . . ?
C43 C42 C41 119.70(15) . . ?
C43 C42 H42 120.2 . . ?
C41 C42 H42 120.2 . . ?
C42 C43 C44 120.61(15) . . ?
C42 C43 H43 119.7 . . ?
C44 C43 H43 119.7 . . ?
C43 C44 C39 120.04(15) . . ?
C43 C44 H44 120.0 . . ?
C39 C44 H44 120.0 . . ?
N3 C45 C46 106.16(11) . . ?
N3 C45 C48 109.75(12) . . ?
C46 C45 C48 109.85(13) . . ?
N3 C45 C47 112.52(13) . . ?
C46 C45 C47 108.11(12) . . ?
C48 C45 C47 110.34(14) . . ?
C45 C46 H46A 109.5 . . ?
C45 C46 H46B 109.5 . . ?
H46A C46 H46B 109.5 . . ?
C45 C46 H46C 109.5 . . ?
H46A C46 H46C 109.5 . . ?
H46B C46 H46C 109.5 . . ?
C45 C47 H47A 109.5 . . ?
C45 C47 H47B 109.5 . . ?
H47A C47 H47B 109.5 . . ?
C45 C47 H47C 109.5 . . ?
H47A C47 H47C 109.5 . . ?
H47B C47 H47C 109.5 . . ?
C45 C48 H48A 109.5 . . ?
C45 C48 H48B 109.5 . . ?
H48A C48 H48B 109.5 . . ?
C45 C48 H48C 109.5 . . ?
H48A C48 H48C 109.5 . . ?
H48B C48 H48C 109.5 . . ?
N4 C49 C51 108.89(14) . . ?
N4 C49 C52 113.20(13) . . ?
C51 C49 C52 112.2(2) . . ?
N4 C49 C50 105.31(14) . . ?
C51 C49 C50 110.1(2) . . ?
C52 C49 C50 106.90(15) . . ?
C49 C50 H50A 109.5 . . ?
C49 C50 H50B 109.5 . . ?
H50A C50 H50B 109.5 . . ?
C49 C50 H50C 109.5 . . ?
H50A C50 H50C 109.5 . . ?
H50B C50 H50C 109.5 . . ?
C49 C51 H51A 109.5 . . ?
C49 C51 H51B 109.5 . . ?
H51A C51 H51B 109.5 . . ?
C49 C51 H51C 109.5 . . ?
H51A C51 H51C 109.5 . . ?
H51B C51 H51C 109.5 . . ?
C49 C52 H52A 109.5 . . ?
C49 C52 H52B 109.5 . . ?
H52A C52 H52B 109.5 . . ?
C49 C52 H52C 109.5 . . ?
H52A C52 H52C 109.5 . . ?
H52B C52 H52C 109.5 . . ?
C53A O1A C55A 112.2(4) . . ?
O1A C53A C54A 111.9(4) . . ?
O1A C53A H53A 109.2 . . ?
C54A C53A H53A 109.2 . . ?
O1A C53A H53B 109.2 . . ?
C54A C53A H53B 109.2 . . ?
H53A C53A H53B 107.9 . . ?
C53A C54A H54A 109.5 . . ?
C53A C54A H54B 109.5 . . ?
H54A C54A H54B 109.5 . . ?
C53A C54A H54C 109.5 . . ?
H54A C54A H54C 109.5 . . ?
H54B C54A H54C 109.5 . . ?
O1A C55A C56A 105.1(5) . . ?
O1A C55A H55A 110.7 . . ?
C56A C55A H55A 110.7 . . ?
O1A C55A H55B 110.7 . . ?
C56A C55A H55B 110.7 . . ?
H55A C55A H55B 108.8 . . ?
C55A C56A H56A 109.5 . . ?
C55A C56A H56B 109.5 . . ?
H56A C56A H56B 109.5 . . ?
C55A C56A H56C 109.5 . . ?
H56A C56A H56C 109.5 . . ?
H56B C56A H56C 109.5 . . ?
C53B O1B C55B 116.7(6) . . ?
O1B C53B C54B 111.0(8) . . ?
O1B C53B H53C 109.4 . . ?
C54B C53B H53C 109.4 . . ?
O1B C53B H53D 109.4 . . ?
C54B C53B H53D 109.4 . . ?
H53C C53B H53D 108.0 . . ?
C53B C54B H54D 109.5 . . ?
C53B C54B H54E 109.5 . . ?
H54D C54B H54E 109.5 . . ?
C53B C54B H54F 109.5 . . ?
H54D C54B H54F 109.5 . . ?
H54E C54B H54F 109.5 . . ?
O1B C55B C56B 114.5(7) . . ?
O1B C55B H55C 108.6 . . ?
C56B C55B H55C 108.6 . . ?
O1B C55B H55D 108.6 . . ?
C56B C55B H55D 108.6 . . ?
H55C C55B H55D 107.6 . . ?
C55B C56B H56D 109.5 . . ?
C55B C56B H56E 109.5 . . ?
H56D C56B H56E 109.5 . . ?
C55B C56B H56F 109.5 . . ?
H56D C56B H56F 109.5 . . ?
H56E C56B H56F 109.5 . . ?
C53C O1C C55C 115.0(8) . . ?
O1C C53C C54C 112.0(5) . . ?
O1C C53C H53E 109.2 . . ?
C54C C53C H53E 109.2 . . ?
O1C C53C H53F 109.2 . . ?
C54C C53C H53F 109.2 . . ?
H53E C53C H53F 107.9 . . ?
C53C C54C H54G 109.5 . . ?
C53C C54C H54H 109.5 . . ?
H54G C54C H54H 109.5 . . ?
C53C C54C H54I 109.5 . . ?
H54G C54C H54I 109.5 . . ?
H54H C54C H54I 109.5 . . ?
O1C C55C C56C 111.7(11) . . ?
O1C C55C H55E 109.3 . . ?
C56C C55C H55E 109.3 . . ?
O1C C55C H55F 109.3 . . ?
C56C C55C H55F 109.3 . . ?
H55E C55C H55F 107.9 . . ?
C55C C56C H56G 109.5 . . ?
C55C C56C H56H 109.5 . . ?
H56G C56C H56H 109.5 . . ?
C55C C56C H56I 109.5 . . ?
H56G C56C H56I 109.5 . . ?
H56H C56C H56I 109.5 . . ?

loop_
_geom_bond_atom_site_label_1
_geom_bond_atom_site_label_2
_geom_bond_distance
_geom_bond_site_symmetry_2
_geom_bond_publ_flag
Si1 C1 1.8911(14) . ?
Si1 C4 1.8948(14) . ?
Si1 Si4 2.4591(5) . ?
Si1 Si5 2.4634(5) . ?
Si2 C17 1.8660(16) . ?
Si2 C18 1.8662(17) . ?
Si2 C1 1.8676(14) . ?
Si2 C19 1.8704(16) . ?
Si3 C20 1.8541(16) . ?
Si3 C4 1.8678(14) . ?
Si3 C21 1.8759(16) . ?
Si3 C22 1.8789(17) . ?
Si4 N1 1.8713(13) . ?
Si4 N2 1.8875(13) . ?
Si4 C23 2.3424(15) . ?
Si5 N4 1.8664(14) . ?
Si5 N3 1.8834(12) . ?
Si5 C38 2.3401(15) . ?
N1 C23 1.3352(19) . ?
N1 C30 1.4778(18) . ?
N2 C23 1.3488(18) . ?
N2 C34 1.4874(18) . ?
N3 C38 1.3458(18) . ?
N3 C45 1.4831(18) . ?
N4 C38 1.3373(18) . ?
N4 C49 1.4761(19) . ?
C1 C2 1.3726(18) . ?
C2 C3 1.4763(19) . ?
C2 C5 1.4990(19) . ?
C3 C4 1.3709(18) . ?
C3 C11 1.4995(18) . ?
C5 C6 1.390(2) . ?
C5 C10 1.396(2) . ?
C6 C7 1.400(2) . ?
C6 H6 0.9500 . ?
C7 C8 1.384(3) . ?
C7 H7 0.9500 . ?
C8 C9 1.381(3) . ?
C8 H8 0.9500 . ?
C9 C10 1.391(2) . ?
C9 H9 0.9500 . ?
C10 H10 0.9500 . ?
C11 C16 1.386(2) . ?
C11 C12 1.389(2) . ?
C12 C13 1.395(2) . ?
C12 H12 0.9500 . ?
C13 C14 1.380(3) . ?
C13 H13 0.9500 . ?
C14 C15 1.379(3) . ?
C14 H14 0.9500 . ?
C15 C16 1.395(2) . ?
C15 H15 0.9500 . ?
C16 H16 0.9500 . ?
C17 H17A 0.9800 . ?
C17 H17B 0.9800 . ?
C17 H17C 0.9800 . ?
C18 H18A 0.9800 . ?
C18 H18B 0.9800 . ?
C18 H18C 0.9800 . ?
C19 H19A 0.9800 . ?
C19 H19B 0.9800 . ?
C19 H19C 0.9800 . ?
C20 H20A 0.9800 . ?
C20 H20B 0.9800 . ?
C20 H20C 0.9800 . ?
C21 H21A 0.9800 . ?
C21 H21B 0.9800 . ?
C21 H21C 0.9800 . ?
C22 H22A 0.9800 . ?
C22 H22B 0.9800 . ?
C22 H22C 0.9800 . ?
C23 C24 1.489(2) . ?
C24 C29 1.394(2) . ?
C24 C25 1.399(2) . ?
C25 C26 1.390(2) . ?
C25 H25 0.9500 . ?
C26 C27 1.388(2) . ?
C26 H26 0.9500 . ?
C27 C28 1.389(2) . ?
C27 H27 0.9500 . ?
C28 C29 1.388(2) . ?
C28 H28 0.9500 . ?
C29 H29 0.9500 . ?
C30 C31 1.525(2) . ?
C30 C32 1.527(2) . ?
C30 C33 1.530(2) . ?
C31 H31A 0.9800 . ?
C31 H31B 0.9800 . ?
C31 H31C 0.9800 . ?
C32 H32A 0.9800 . ?
C32 H32B 0.9800 . ?
C32 H32C 0.9800 . ?
C33 H33A 0.9800 . ?
C33 H33B 0.9800 . ?
C33 H33C 0.9800 . ?
C34 C35 1.526(2) . ?
C34 C37 1.531(2) . ?
C34 C36 1.533(2) . ?
C35 H35A 0.9800 . ?
C35 H35B 0.9800 . ?
C35 H35C 0.9800 . ?
C36 H36A 0.9800 . ?
C36 H36B 0.9800 . ?
C36 H36C 0.9800 . ?
C37 H37A 0.9800 . ?
C37 H37B 0.9800 . ?
C37 H37C 0.9800 . ?
C38 C39 1.495(2) . ?
C39 C40 1.390(2) . ?
C39 C44 1.391(2) . ?
C40 C41 1.393(2) . ?
C40 H40 0.9500 . ?
C41 C42 1.386(2) . ?
C41 H41 0.9500 . ?
C42 C43 1.380(3) . ?
C42 H42 0.9500 . ?
C43 C44 1.387(2) . ?
C43 H43 0.9500 . ?
C44 H44 0.9500 . ?
C45 C46 1.528(2) . ?
C45 C48 1.530(2) . ?
C45 C47 1.530(2) . ?
C46 H46A 0.9800 . ?
C46 H46B 0.9800 . ?
C46 H46C 0.9800 . ?
C47 H47A 0.9800 . ?
C47 H47B 0.9800 . ?
C47 H47C 0.9800 . ?
C48 H48A 0.9800 . ?
C48 H48B 0.9800 . ?
C48 H48C 0.9800 . ?
C49 C51 1.503(3) . ?
C49 C52 1.512(2) . ?
C49 C50 1.530(3) . ?
C50 H50A 0.9800 . ?
C50 H50B 0.9800 . ?
C50 H50C 0.9800 . ?
C51 H51A 0.9800 . ?
C51 H51B 0.9800 . ?
C51 H51C 0.9800 . ?
C52 H52A 0.9800 . ?
C52 H52B 0.9800 . ?
C52 H52C 0.9800 . ?
O1A C53A 1.366(6) . ?
O1A C55A 1.473(7) . ?
C53A C54A 1.479(8) . ?
C53A H53A 0.9900 . ?
C53A H53B 0.9900 . ?
C54A H54A 0.9800 . ?
C54A H54B 0.9800 . ?
C54A H54C 0.9800 . ?
C55A C56A 1.542(8) . ?
C55A H55A 0.9900 . ?
C55A H55B 0.9900 . ?
C56A H56A 0.9800 . ?
C56A H56B 0.9800 . ?
C56A H56C 0.9800 . ?
O1B C53B 1.416(9) . ?
O1B C55B 1.456(7) . ?
C53B C54B 1.445(13) . ?
C53B H53C 0.9900 . ?
C53B H53D 0.9900 . ?
C54B H54D 0.9800 . ?
C54B H54E 0.9800 . ?
C54B H54F 0.9800 . ?
C55B C56B 1.470(12) . ?
C55B H55C 0.9900 . ?
C55B H55D 0.9900 . ?
C56B H56D 0.9800 . ?
C56B H56E 0.9800 . ?
C56B H56F 0.9800 . ?
O1C C53C 1.411(10) . ?
O1C C55C 1.444(10) . ?
C53C C54C 1.498(12) . ?
C53C H53E 0.9900 . ?
C53C H53F 0.9900 . ?
C54C H54G 0.9800 . ?
C54C H54H 0.9800 . ?
C54C H54I 0.9800 . ?
C55C C56C 1.519(14) . ?
C55C H55E 0.9900 . ?
C55C H55F 0.9900 . ?
C56C H56G 0.9800 . ?
C56C H56H 0.9800 . ?
C56C H56I 0.9800 . ?

loop_
_geom_torsion_atom_site_label_1
_geom_torsion_atom_site_label_2
_geom_torsion_atom_site_label_3
_geom_torsion_atom_site_label_4
_geom_torsion
_geom_torsion_site_symmetry_1
_geom_torsion_site_symmetry_2
_geom_torsion_site_symmetry_3
_geom_torsion_site_symmetry_4
_geom_torsion_publ_flag
N2 Si4 N1 C23 -7.38(8) . . . . ?
Si1 Si4 N1 C23 -110.53(8) . . . . ?
N2 Si4 N1 C30 177.21(15) . . . . ?
C23 Si4 N1 C30 -175.41(19) . . . . ?
Si1 Si4 N1 C30 74.07(14) . . . . ?
N1 Si4 N2 C23 7.30(8) . . . . ?
Si1 Si4 N2 C23 106.84(8) . . . . ?
N1 Si4 N2 C34 152.67(13) . . . . ?
C23 Si4 N2 C34 145.37(16) . . . . ?
Si1 Si4 N2 C34 -107.79(12) . . . . ?
N4 Si5 N3 C38 8.16(8) . . . . ?
Si1 Si5 N3 C38 109.44(8) . . . . ?
N4 Si5 N3 C45 161.55(15) . . . . ?
C38 Si5 N3 C45 153.39(18) . . . . ?
Si1 Si5 N3 C45 -97.18(13) . . . . ?
N3 Si5 N4 C38 -8.22(8) . . . . ?
Si1 Si5 N4 C38 -112.08(8) . . . . ?
N3 Si5 N4 C49 179.67(16) . . . . ?
C38 Si5 N4 C49 -172.1(2) . . . . ?
Si1 Si5 N4 C49 75.81(15) . . . . ?
C17 Si2 C1 C2 -157.20(13) . . . . ?
C18 Si2 C1 C2 85.85(14) . . . . ?
C19 Si2 C1 C2 -36.87(15) . . . . ?
C17 Si2 C1 Si1 24.45(12) . . . . ?
C18 Si2 C1 Si1 -92.50(11) . . . . ?
C19 Si2 C1 Si1 144.78(10) . . . . ?
C4 Si1 C1 C2 0.82(10) . . . . ?
Si4 Si1 C1 C2 123.76(9) . . . . ?
Si5 Si1 C1 C2 -111.22(9) . . . . ?
C4 Si1 C1 Si2 179.41(9) . . . . ?
Si4 Si1 C1 Si2 -57.65(10) . . . . ?
Si5 Si1 C1 Si2 67.36(10) . . . . ?
Si2 C1 C2 C3 -179.36(10) . . . . ?
Si1 C1 C2 C3 -0.71(15) . . . . ?
Si2 C1 C2 C5 1.7(2) . . . . ?
Si1 C1 C2 C5 -179.62(11) . . . . ?
C1 C2 C3 C4 0.13(19) . . . . ?
C5 C2 C3 C4 179.10(13) . . . . ?
C1 C2 C3 C11 179.15(12) . . . . ?
C5 C2 C3 C11 -1.88(19) . . . . ?
C2 C3 C4 Si3 -179.22(10) . . . . ?
C11 C3 C4 Si3 1.8(2) . . . . ?
C2 C3 C4 Si1 0.52(15) . . . . ?
C11 C3 C4 Si1 -178.45(11) . . . . ?
C20 Si3 C4 C3 178.64(12) . . . . ?
C21 Si3 C4 C3 -61.17(14) . . . . ?
C22 Si3 C4 C3 60.28(14) . . . . ?
C20 Si3 C4 Si1 -1.03(12) . . . . ?
C21 Si3 C4 Si1 119.15(10) . . . . ?
C22 Si3 C4 Si1 -119.40(10) . . . . ?
C1 Si1 C4 C3 -0.76(10) . . . . ?
Si4 Si1 C4 C3 -113.17(9) . . . . ?
Si5 Si1 C4 C3 121.22(9) . . . . ?
C1 Si1 C4 Si3 178.97(9) . . . . ?
Si4 Si1 C4 Si3 66.55(10) . . . . ?
Si5 Si1 C4 Si3 -59.06(10) . . . . ?
C1 C2 C5 C6 -83.15(19) . . . . ?
C3 C2 C5 C6 97.95(17) . . . . ?
C1 C2 C5 C10 95.52(18) . . . . ?
C3 C2 C5 C10 -83.38(18) . . . . ?
C10 C5 C6 C7 -1.2(2) . . . . ?
C2 C5 C6 C7 177.47(15) . . . . ?
C5 C6 C7 C8 -0.5(3) . . . . ?
C6 C7 C8 C9 1.3(3) . . . . ?
C7 C8 C9 C10 -0.4(3) . . . . ?
C8 C9 C10 C5 -1.4(3) . . . . ?
C6 C5 C10 C9 2.1(3) . . . . ?
C2 C5 C10 C9 -176.56(16) . . . . ?
C4 C3 C11 C16 -89.77(19) . . . . ?
C2 C3 C11 C16 91.27(18) . . . . ?
C4 C3 C11 C12 89.66(18) . . . . ?
C2 C3 C11 C12 -89.29(17) . . . . ?
C16 C11 C12 C13 1.7(2) . . . . ?
C3 C11 C12 C13 -177.73(15) . . . . ?
C11 C12 C13 C14 -0.7(3) . . . . ?
C12 C13 C14 C15 -0.8(3) . . . . ?
C13 C14 C15 C16 1.3(3) . . . . ?
C12 C11 C16 C15 -1.3(3) . . . . ?
C3 C11 C16 C15 178.18(17) . . . . ?
C14 C15 C16 C11 -0.2(3) . . . . ?
C30 N1 C23 N2 -174.01(13) . . . . ?
Si4 N1 C23 N2 10.07(11) . . . . ?
C30 N1 C23 C24 8.0(2) . . . . ?
Si4 N1 C23 C24 -167.97(13) . . . . ?
C30 N1 C23 Si4 175.92(17) . . . . ?
C34 N2 C23 N1 -157.29(13) . . . . ?
Si4 N2 C23 N1 -9.98(11) . . . . ?
C34 N2 C23 C24 20.8(2) . . . . ?
Si4 N2 C23 C24 168.08(13) . . . . ?
C34 N2 C23 Si4 -147.31(16) . . . . ?
N1 C23 C24 C29 -99.01(19) . . . . ?
N2 C23 C24 C29 83.34(19) . . . . ?
N1 C23 C24 C25 81.87(19) . . . . ?
N2 C23 C24 C25 -95.77(18) . . . . ?
C29 C24 C25 C26 0.2(2) . . . . ?
C23 C24 C25 C26 179.36(14) . . . . ?
C24 C25 C26 C27 0.4(2) . . . . ?
C25 C26 C27 C28 -0.5(2) . . . . ?
C26 C27 C28 C29 -0.1(2) . . . . ?
C27 C28 C29 C24 0.8(2) . . . . ?
C25 C24 C29 C28 -0.8(2) . . . . ?
C23 C24 C29 C28 -179.96(14) . . . . ?
C23 N1 C30 C31 -177.67(14) . . . . ?
Si4 N1 C30 C31 -3.7(2) . . . . ?
C23 N1 C30 C32 64.0(2) . . . . ?
Si4 N1 C30 C32 -121.97(16) . . . . ?
C23 N1 C30 C33 -59.2(2) . . . . ?
Si4 N1 C30 C33 114.80(15) . . . . ?
C23 N2 C34 C35 179.60(14) . . . . ?
Si4 N2 C34 C35 45.27(17) . . . . ?
C23 N2 C34 C37 -60.92(19) . . . . ?
Si4 N2 C34 C37 164.75(11) . . . . ?
C23 N2 C34 C36 61.90(19) . . . . ?
Si4 N2 C34 C36 -72.43(16) . . . . ?
C49 N4 C38 N3 -175.88(14) . . . . ?
Si5 N4 C38 N3 11.19(11) . . . . ?
C49 N4 C38 C39 11.7(2) . . . . ?
Si5 N4 C38 C39 -161.23(13) . . . . ?
C49 N4 C38 Si5 172.93(18) . . . . ?
C45 N3 C38 N4 -167.11(13) . . . . ?
Si5 N3 C38 N4 -11.08(11) . . . . ?
C45 N3 C38 C39 5.3(2) . . . . ?
Si5 N3 C38 C39 161.28(13) . . . . ?
C45 N3 C38 Si5 -156.03(16) . . . . ?
N4 C38 C39 C40 86.08(19) . . . . ?
N3 C38 C39 C40 -84.72(19) . . . . ?
Si5 C38 C39 C40 3.2(5) . . . . ?
N4 C38 C39 C44 -93.54(19) . . . . ?
N3 C38 C39 C44 95.66(19) . . . . ?
Si5 C38 C39 C44 -176.4(3) . . . . ?
C44 C39 C40 C41 -1.4(2) . . . . ?
C38 C39 C40 C41 179.02(15) . . . . ?
C39 C40 C41 C42 1.2(3) . . . . ?
C40 C41 C42 C43 0.2(3) . . . . ?
C41 C42 C43 C44 -1.4(3) . . . . ?
C42 C43 C44 C39 1.2(3) . . . . ?
C40 C39 C44 C43 0.2(2) . . . . ?
C38 C39 C44 C43 179.82(16) . . . . ?
C38 N3 C45 C46 178.00(13) . . . . ?
Si5 N3 C45 C46 32.80(18) . . . . ?
C38 N3 C45 C48 -63.33(18) . . . . ?
Si5 N3 C45 C48 151.46(12) . . . . ?
C38 N3 C45 C47 59.94(19) . . . . ?
Si5 N3 C45 C47 -85.26(16) . . . . ?
C38 N4 C49 C51 70.5(2) . . . . ?
Si5 N4 C49 C51 -119.9(2) . . . . ?
C38 N4 C49 C52 -55.0(2) . . . . ?
Si5 N4 C49 C52 114.61(17) . . . . ?
C38 N4 C49 C50 -171.47(17) . . . . ?
Si5 N4 C49 C50 -1.8(2) . . . . ?
C55A O1A C53A C54A -179.0(5) . . . . ?
C53A O1A C55A C56A -175.1(4) . . . . ?
C55B O1B C53B C54B 175.1(10) . . . . ?
C53B O1B C55B C56B 171.8(10) . . . . ?
C55C O1C C53C C54C 178.6(7) . . . . ?
C53C O1C C55C C56C -178.2(8) . . . . ?
